data_9017079
loop_
_publ_author_name
'Bindi, L.'
'Nishi, M.'
'Tsuchiya, J.'
'Irifune, T.'

_publ_section_title
;
 Crystal chemistry of dense hydrous magnesium silicates: The structure of phase H,
 MgSiH2O4, synthesized at 45 GPa and 1000 C
;
_journal_name_full 'American Mineralogist'
_journal_page_first 1802
_journal_page_last 1805
_journal_volume 99
_journal_year 2014
_chemical_compound_source Synthetic
_chemical_formula_sum 'H Mg0.5 O2 Si0.5'
_chemical_name_mineral 'Phase H'
_space_group_IT_number 58
_space_group_name_Hall '-P 2 2n'
_space_group_name_H-M_alt 'P n n m'
_symmetry_space_group_name_H-M 'P n n m'
_cell_angle_alpha 90
_cell_angle_beta 90
_cell_angle_gamma 90
_cell_length_a 4.733
_cell_length_b 4.3250
_cell_length_c 2.8420
_cell_formula_units_Z 2
_cell_volume 58.176
_database_code_amcsd 0020313
_exptl_crystal_density_diffrn 3.380
_exptl_crystal_pressure_history 'synthesized at 45 GPa'
_exptl_crystal_thermal_history 'synthesized at 45 GPa and 1000 C'
_cod_data_source_file inputs/fixed/downloads/05/05800.cif
_cod_data_source_block 05800
_cod_original_formula_sum '(Mg.5 Si.5) O2 H'
_cod_database_code 9017079

loop_
_space_group_symop_operation_xyz
x,y,z
1/2+x,1/2-y,1/2+z
1/2-x,1/2+y,1/2-z
1/2-x,1/2+y,1/2+z
1/2+x,1/2-y,1/2-z
x,y,-z
-x,-y,z
-x,-y,-z

loop_
_atom_site_label
_atom_site_fract_x
_atom_site_fract_y
_atom_site_fract_z
_atom_site_occupancy
_atom_site_U_iso_or_equiv
Mg 0.00000 0.00000 0.00000 0.50000 0.01270
Si 0.00000 0.00000 0.00000 0.50000 0.01270
O 0.34730 0.23030 0.00000 1.00000 0.01780
H 0.47500 0.04200 0.00000 0.50000 ?

loop_
_cod_related_entry_id
_cod_related_entry_database
_cod_related_entry_code
1 AMCSD 0020313
